data_4031887
loop_
_publ_author_name
'Talipov, Marat R.'
'Abdelwahed, Sameh H.'
'Thakur, Khushabu'
'Reid, Scott A.'
'Rathore, Rajendra'

_publ_section_title
;
 From Wires to Cables: Attempted Synthesis of
 1,3,5-Trifluorenylcyclohexane as a Platform for Molecular Cables.
;
_journal_issue 4
_journal_name_full 'The Journal of organic chemistry'
_journal_page_first 1627
_journal_page_last 1634
_journal_paper_doi 10.1021/acs.joc.5b02792
_journal_volume 81
_journal_year 2016
_chemical_formula_moiety 'C30 H24'
_chemical_formula_sum 'C30 H24'
_chemical_formula_weight 384.49
_chemical_name_systematic
;
 ? 
;
_space_group_crystal_system monoclinic
_space_group_IT_number 14
_space_group_name_Hall '-P 2ybc'
_space_group_name_H-M_alt 'P 1 21/c 1'
_symmetry_space_group_name_Hall '-P 2ybc'
_symmetry_space_group_name_H-M 'P 1 21/c 1'
_atom_sites_solution_hydrogens geom
_atom_sites_solution_primary direct
_atom_sites_solution_secondary difmap
_audit_creation_date 2014-04-07
_audit_creation_method
;
Olex2 1.2
(compiled 2014.03.20 svn.r2914 for OlexSys, GUI svn.r4816)
;
_cell_angle_alpha 90.00
_cell_angle_beta 106.0771(16)
_cell_angle_gamma 90.00
_cell_formula_units_Z 8
_cell_length_a 17.3559(3)
_cell_length_b 23.0476(2)
_cell_length_c 10.60473(13)
_cell_measurement_reflns_used 17021
_cell_measurement_temperature 100.00(10)
_cell_measurement_theta_max 73.5810
_cell_measurement_theta_min 3.2340
_cell_volume 4076.11(10)
_computing_cell_refinement
;
CrysAlisPro, Agilent Technologies,
Version 1.171.36.28 (release 01-02-2013 CrysAlis171 .NET)
(compiled Feb  1 2013,16:14:44)
;
_computing_data_collection
;
CrysAlisPro, Agilent Technologies,
Version 1.171.36.28 (release 01-02-2013 CrysAlis171 .NET)
(compiled Feb  1 2013,16:14:44)
;
_computing_data_reduction
;
CrysAlisPro, Agilent Technologies,
Version 1.171.36.28 (release 01-02-2013 CrysAlis171 .NET)
(compiled Feb  1 2013,16:14:44)
;
_computing_molecular_graphics 'Olex2 (Dolomanov et al., 2009)'
_computing_publication_material 'Olex2 (Dolomanov et al., 2009)'
_computing_structure_refinement 'XL (Sheldrick, 2008)'
_computing_structure_solution 'ShelXS (Sheldrick, 2008)'
_diffrn_ambient_temperature 100.00(10)
_diffrn_detector_area_resol_mean 10.3756
_diffrn_measured_fraction_theta_full 0.995
_diffrn_measured_fraction_theta_max 0.985
_diffrn_measurement_device_type 'SuperNova, Dual, Cu at zero, Atlas'
_diffrn_measurement_method '\w scans'
_diffrn_orient_matrix_UB_11 -0.0002978000
_diffrn_orient_matrix_UB_12 0.0533232000
_diffrn_orient_matrix_UB_13 0.0874372000
_diffrn_orient_matrix_UB_21 -0.0251973000
_diffrn_orient_matrix_UB_22 -0.0388324000
_diffrn_orient_matrix_UB_23 0.0999593000
_diffrn_orient_matrix_UB_31 0.0888879000
_diffrn_orient_matrix_UB_32 -0.0108413000
_diffrn_orient_matrix_UB_33 0.0722015000
_diffrn_radiation_monochromator mirror
_diffrn_radiation_type CuK\a
_diffrn_radiation_wavelength 1.54184
_diffrn_reflns_av_R_equivalents 0.0398
_diffrn_reflns_av_unetI/netI 0.0262
_diffrn_reflns_limit_h_max 21
_diffrn_reflns_limit_h_min -19
_diffrn_reflns_limit_k_max 28
_diffrn_reflns_limit_k_min -28
_diffrn_reflns_limit_l_max 13
_diffrn_reflns_limit_l_min -13
_diffrn_reflns_number 38884
_diffrn_reflns_theta_full 72.00
_diffrn_reflns_theta_max 73.62
_diffrn_reflns_theta_min 3.27
_diffrn_source 'SuperNova (Cu) X-ray Source'
_exptl_absorpt_coefficient_mu 0.532
_exptl_absorpt_correction_T_max 1.00000
_exptl_absorpt_correction_T_min 0.36693
_exptl_absorpt_correction_type multi-scan
_exptl_absorpt_process_details
;
CrysAlisPro, Agilent Technologies,
Version 1.171.36.28 (release 01-02-2013 CrysAlis171 .NET)
(compiled Feb  1 2013,16:14:44)
Empirical absorption correction using spherical harmonics,
 implemented in SCALE3 ABSPACK scaling algorithm.
;
_exptl_crystal_colour colourless
_exptl_crystal_colour_primary colourless
_exptl_crystal_density_diffrn 1.253
_exptl_crystal_density_method 'not measured'
_exptl_crystal_description plate
_exptl_crystal_F_000 1632
_exptl_crystal_size_max 0.42
_exptl_crystal_size_mid 0.35
_exptl_crystal_size_min 0.06
_refine_diff_density_max 0.216
_refine_diff_density_min -0.249
_refine_diff_density_rms 0.045
_refine_ls_extinction_method none
_refine_ls_goodness_of_fit_ref 1.033
_refine_ls_hydrogen_treatment mixed
_refine_ls_matrix_type full
_refine_ls_number_parameters 557
_refine_ls_number_reflns 8101
_refine_ls_number_restraints 0
_refine_ls_restrained_S_all 1.033
_refine_ls_R_factor_all 0.0497
_refine_ls_R_factor_gt 0.0429
_refine_ls_shift/su_max 0.001
_refine_ls_shift/su_mean 0.000
_refine_ls_structure_factor_coef Fsqd
_refine_ls_weighting_details 'calc w=1/[\s^2^(Fo^2^)+(0.0590P)^2^+1.3004P] where P=(Fo^2^+2Fc^2^)/3'
_refine_ls_weighting_scheme calc
_refine_ls_wR_factor_gt 0.1072
_refine_ls_wR_factor_ref 0.1131
_reflns_number_gt 7014
_reflns_number_total 8101
_reflns_threshold_expression >2sigma(I)
_cod_data_source_file jo5b02792_si_005.cif
_cod_data_source_block raj24l
_cod_original_cell_volume 4076.12(10)
_cod_database_code 4031887
_chemical_oxdiff_formula 'C30 H24'
_reflns_odcompleteness_completeness 99.95
_reflns_odcompleteness_iscentric 1
_reflns_odcompleteness_theta 66.97
_olex2_refinement_description
;
1. Fixed Uiso
 At 1.2 times of:
  All C(H) groups, All C(H,H) groups
2.a Secondary CH2 refined with riding coordinates:
 C4A(H4AA,H4AB), C5A(H5AA,H5AB), C6A(H6AA,H6AB), C4(H4A,H4B), C5(H5A,H5B),
 C6(H6A,H6B)
2.b Aromatic/amide H refined with riding coordinates:
 C12A(H12A), C13A(H13A), C14A(H14A), C15A(H15A), C22A(H22A), C23A(H23A),
 C24A(H24A), C25A(H25A), C32A(H32A), C33A(H33A), C34A(H34A), C35A(H35A),
 C42A(H42A), C43A(H43A), C44A(H44A), C45A(H45A), C12(H12), C13(H13), C14(H14),
 C15(H15), C22(H22), C23(H23), C24(H24), C25(H25), C32(H32), C33(H33), C34(H34),
  C35(H35), C42(H42), C43(H43), C44(H44), C45(H45)
;

loop_
_space_group_symop_id
_space_group_symop_operation_xyz
1 'x, y, z'
2 '-x, y+1/2, -z+1/2'
3 '-x, -y, -z'
4 'x, -y-1/2, z-1/2'

loop_
_atom_site_label
_atom_site_type_symbol
_atom_site_fract_x
_atom_site_fract_y
_atom_site_fract_z
_atom_site_U_iso_or_equiv
_atom_site_adp_type
_atom_site_occupancy
_atom_site_calc_flag
_atom_site_refinement_flags_posn
C1A C 0.23396(8) 0.66719(5) 0.51453(12) 0.0207(3) Uani 1 d .
C2A C 0.26129(9) 0.61869(6) 0.43077(13) 0.0253(3) Uani 1 d .
H2AA H 0.2558(11) 0.5801(8) 0.4681(17) 0.041(5) Uiso 1 d .
H2AB H 0.3225(12) 0.6252(8) 0.4456(19) 0.048(5) Uiso 1 d .
C3A C 0.22502(8) 0.61443(5) 0.27892(12) 0.0206(3) Uani 1 d .
C4A C 0.18745(8) 0.67257(5) 0.21661(12) 0.0220(3) Uani 1 d .
H4AA H 0.2309 0.6984 0.2061 0.026 Uiso 1 calc R
H4AB H 0.1515 0.6646 0.1281 0.026 Uiso 1 calc R
C5A C 0.14003(8) 0.70411(5) 0.29682(12) 0.0221(3) Uani 1 d .
H5AA H 0.1153 0.7395 0.2500 0.027 Uiso 1 calc R
H5AB H 0.0966 0.6787 0.3090 0.027 Uiso 1 calc R
C6A C 0.19624(8) 0.72033(5) 0.42976(12) 0.0219(3) Uani 1 d .
H6AA H 0.1661 0.7436 0.4787 0.026 Uiso 1 calc R
H6AB H 0.2398 0.7450 0.4158 0.026 Uiso 1 calc R
C11A C 0.30898(8) 0.68562(5) 0.62090(12) 0.0209(3) Uani 1 d .
C12A C 0.37913(8) 0.70978(6) 0.60598(14) 0.0260(3) Uani 1 d .
H12A H 0.3846 0.7174 0.5208 0.031 Uiso 1 calc R
C13A C 0.44122(8) 0.72273(6) 0.71657(14) 0.0278(3) Uani 1 d .
H13A H 0.4889 0.7401 0.7069 0.033 Uiso 1 calc R
C14A C 0.43440(9) 0.71051(6) 0.84175(14) 0.0271(3) Uani 1 d .
H14A H 0.4776 0.7192 0.9166 0.033 Uiso 1 calc R
C15A C 0.36474(8) 0.68566(5) 0.85741(13) 0.0241(3) Uani 1 d .
H15A H 0.3600 0.6770 0.9425 0.029 Uiso 1 calc R
C16A C 0.30214(8) 0.67370(5) 0.74664(12) 0.0202(3) Uani 1 d .
C21A C 0.18063(8) 0.64635(5) 0.59968(12) 0.0201(3) Uani 1 d .
C22A C 0.10053(9) 0.63015(6) 0.56541(13) 0.0259(3) Uani 1 d .
H22A H 0.0705 0.6293 0.4757 0.031 Uiso 1 calc R
C23A C 0.06409(9) 0.61509(6) 0.66283(14) 0.0283(3) Uani 1 d .
H23A H 0.0092 0.6041 0.6389 0.034 Uiso 1 calc R
C24A C 0.10720(9) 0.61596(6) 0.79430(13) 0.0263(3) Uani 1 d .
H24A H 0.0821 0.6045 0.8594 0.032 Uiso 1 calc R
C25A C 0.18679(9) 0.63348(5) 0.83111(13) 0.0236(3) Uani 1 d .
H25A H 0.2165 0.6345 0.9210 0.028 Uiso 1 calc R
C26A C 0.22231(8) 0.64959(5) 0.73368(12) 0.0197(3) Uani 1 d .
C31A C 0.29073(8) 0.59821(5) 0.21448(12) 0.0208(3) Uani 1 d .
C32A C 0.36301(8) 0.62613(6) 0.22383(13) 0.0247(3) Uani 1 d .
H32A H 0.3775 0.6598 0.2767 0.030 Uiso 1 calc R
C33A C 0.41394(9) 0.60409(6) 0.15469(14) 0.0288(3) Uani 1 d .
H33A H 0.4638 0.6227 0.1614 0.035 Uiso 1 calc R
C34A C 0.39269(9) 0.55510(6) 0.07567(14) 0.0295(3) Uani 1 d .
H34A H 0.4281 0.5406 0.0291 0.035 Uiso 1 calc R
C35A C 0.32020(9) 0.52740(6) 0.06450(13) 0.0268(3) Uani 1 d .
H35A H 0.3053 0.4942 0.0100 0.032 Uiso 1 calc R
C36A C 0.26971(8) 0.54910(5) 0.13471(12) 0.0213(3) Uani 1 d .
C41A C 0.16688(9) 0.56374(5) 0.23367(14) 0.0252(3) Uani 1 d .
C42A C 0.09815(11) 0.54907(7) 0.2674(2) 0.0436(4) Uani 1 d .
H42A H 0.0807 0.5721 0.3286 0.052 Uiso 1 calc R
C43A C 0.05436(11) 0.50032(7) 0.2113(2) 0.0551(6) Uani 1 d .
H43A H 0.0074 0.4901 0.2355 0.066 Uiso 1 calc R
C44A C 0.07837(10) 0.46658(6) 0.12083(19) 0.0425(4) Uani 1 d .
H44A H 0.0471 0.4341 0.0818 0.051 Uiso 1 calc R
C45A C 0.14777(9) 0.48008(6) 0.08730(15) 0.0301(3) Uani 1 d .
H45A H 0.1648 0.4570 0.0259 0.036 Uiso 1 calc R
C46A C 0.19217(8) 0.52816(5) 0.14517(13) 0.0226(3) Uani 1 d .
C1 C 0.30859(8) 0.38581(5) 0.51888(12) 0.0183(3) Uani 1 d .
C2 C 0.29486(8) 0.39461(5) 0.36736(12) 0.0196(3) Uani 1 d .
H2A H 0.3446(9) 0.4157(6) 0.3581(14) 0.023(4) Uiso 1 d .
H2B H 0.2499(10) 0.4226(7) 0.3326(15) 0.027(4) Uiso 1 d .
C3 C 0.28474(8) 0.34136(5) 0.27232(12) 0.0187(3) Uani 1 d .
C4 C 0.33422(8) 0.28862(5) 0.34226(12) 0.0211(3) Uani 1 d .
H4A H 0.3158 0.2534 0.2889 0.025 Uiso 1 calc R
H4B H 0.3912 0.2949 0.3459 0.025 Uiso 1 calc R
C5 C 0.32840(8) 0.27773(5) 0.48067(12) 0.0207(3) Uani 1 d .
H5A H 0.3611 0.2434 0.5182 0.025 Uiso 1 calc R
H5B H 0.2720 0.2696 0.4782 0.025 Uiso 1 calc R
C6 C 0.35818(8) 0.33064(5) 0.56700(12) 0.0197(3) Uani 1 d .
H6A H 0.4148 0.3381 0.5696 0.024 Uiso 1 calc R
H6B H 0.3565 0.3219 0.6576 0.024 Uiso 1 calc R
C11 C 0.35301(8) 0.44028(5) 0.58287(11) 0.0182(3) Uani 1 d .
C12 C 0.43052(8) 0.45756(5) 0.59029(12) 0.0225(3) Uani 1 d .
H12 H 0.4635 0.4346 0.5518 0.027 Uiso 1 calc R
C13 C 0.45958(8) 0.50915(6) 0.65502(13) 0.0244(3) Uani 1 d .
H13 H 0.5128 0.5212 0.6612 0.029 Uiso 1 calc R
C14 C 0.41130(8) 0.54313(5) 0.71062(12) 0.0241(3) Uani 1 d .
H14 H 0.4317 0.5784 0.7536 0.029 Uiso 1 calc R
C15 C 0.33347(8) 0.52594(5) 0.70376(12) 0.0228(3) Uani 1 d .
H15 H 0.3006 0.5488 0.7426 0.027 Uiso 1 calc R
C16 C 0.30472(8) 0.47457(5) 0.63874(12) 0.0193(3) Uani 1 d .
C21 C 0.23204(8) 0.38995(5) 0.56462(11) 0.0187(3) Uani 1 d .
C22 C 0.17316(8) 0.34920(5) 0.56476(12) 0.0215(3) Uani 1 d .
H22 H 0.1766 0.3113 0.5318 0.026 Uiso 1 calc R
C23 C 0.10895(8) 0.36414(6) 0.61350(13) 0.0248(3) Uani 1 d .
H23 H 0.0685 0.3363 0.6126 0.030 Uiso 1 calc R
C24 C 0.10342(9) 0.41934(6) 0.66335(14) 0.0293(3) Uani 1 d .
H24 H 0.0580 0.4295 0.6921 0.035 Uiso 1 calc R
C25 C 0.16421(9) 0.45960(6) 0.67125(14) 0.0270(3) Uani 1 d .
H25 H 0.1617 0.4969 0.7078 0.032 Uiso 1 calc R
C26 C 0.22857(8) 0.44420(5) 0.62467(12) 0.0201(3) Uani 1 d .
C31 C 0.31669(8) 0.35905(5) 0.15709(12) 0.0185(3) Uani 1 d .
C32 C 0.39362(8) 0.37678(5) 0.16086(12) 0.0205(3) Uani 1 d .
H32 H 0.4336 0.3804 0.2423 0.025 Uiso 1 calc R
C33 C 0.41148(8) 0.38932(5) 0.04327(12) 0.0215(3) Uani 1 d .
H33 H 0.4640 0.4016 0.0448 0.026 Uiso 1 calc R
C34 C 0.35326(8) 0.38395(5) -0.07586(12) 0.0217(3) Uani 1 d .
H34 H 0.3663 0.3927 -0.1551 0.026 Uiso 1 calc R
C35 C 0.27591(8) 0.36582(5) -0.08057(12) 0.0210(3) Uani 1 d .
H35 H 0.2360 0.3620 -0.1621 0.025 Uiso 1 calc R
C36 C 0.25846(8) 0.35337(5) 0.03724(12) 0.0188(3) Uani 1 d .
C41 C 0.19807(8) 0.32494(5) 0.19906(12) 0.0198(3) Uani 1 d .
C42 C 0.13621(8) 0.30410(6) 0.24551(13) 0.0254(3) Uani 1 d .
H42 H 0.1442 0.2986 0.3370 0.030 Uiso 1 calc R
C43 C 0.06224(9) 0.29120(6) 0.15781(14) 0.0275(3) Uani 1 d .
H43 H 0.0198 0.2773 0.1903 0.033 Uiso 1 calc R
C44 C 0.04962(9) 0.29829(6) 0.02365(14) 0.0269(3) Uani 1 d .
H44 H -0.0011 0.2891 -0.0349 0.032 Uiso 1 calc R
C45 C 0.11104(8) 0.31879(6) -0.02536(13) 0.0244(3) Uani 1 d .
H45 H 0.1029 0.3237 -0.1171 0.029 Uiso 1 calc R
C46 C 0.18463(8) 0.33197(5) 0.06272(12) 0.0199(3) Uani 1 d .

loop_
_atom_site_aniso_label
_atom_site_aniso_U_11
_atom_site_aniso_U_22
_atom_site_aniso_U_33
_atom_site_aniso_U_23
_atom_site_aniso_U_13
_atom_site_aniso_U_12
C1A 0.0230(7) 0.0195(6) 0.0208(6) 0.0017(5) 0.0083(5) 0.0030(5)
C2A 0.0326(8) 0.0234(6) 0.0222(6) 0.0023(5) 0.0116(6) 0.0092(6)
C3A 0.0235(7) 0.0176(6) 0.0232(6) 0.0008(5) 0.0109(5) 0.0004(5)
C4A 0.0260(7) 0.0193(6) 0.0210(6) 0.0009(5) 0.0070(5) 0.0014(5)
C5A 0.0239(7) 0.0190(6) 0.0237(6) 0.0018(5) 0.0068(5) 0.0034(5)
C6A 0.0266(7) 0.0175(6) 0.0229(6) 0.0010(5) 0.0092(5) 0.0034(5)
C11A 0.0231(7) 0.0169(5) 0.0244(6) 0.0015(5) 0.0092(5) 0.0042(5)
C12A 0.0262(7) 0.0242(6) 0.0308(7) 0.0047(5) 0.0134(6) 0.0039(5)
C13A 0.0213(7) 0.0243(6) 0.0393(8) 0.0007(6) 0.0110(6) 0.0026(5)
C14A 0.0240(7) 0.0238(6) 0.0314(7) -0.0054(5) 0.0041(6) 0.0035(5)
C15A 0.0275(7) 0.0205(6) 0.0247(6) -0.0018(5) 0.0078(6) 0.0049(5)
C16A 0.0238(7) 0.0148(5) 0.0242(6) -0.0002(4) 0.0101(5) 0.0042(5)
C21A 0.0226(7) 0.0167(5) 0.0232(6) 0.0007(4) 0.0100(5) 0.0028(5)
C22A 0.0240(7) 0.0299(7) 0.0248(6) -0.0010(5) 0.0083(6) 0.0010(6)
C23A 0.0240(7) 0.0295(7) 0.0343(7) -0.0013(6) 0.0130(6) -0.0006(6)
C24A 0.0312(8) 0.0232(6) 0.0302(7) 0.0015(5) 0.0178(6) -0.0003(5)
C25A 0.0315(8) 0.0191(6) 0.0223(6) 0.0010(5) 0.0113(6) 0.0028(5)
C26A 0.0234(7) 0.0142(5) 0.0236(6) 0.0001(4) 0.0099(5) 0.0026(5)
C31A 0.0245(7) 0.0192(6) 0.0206(6) 0.0028(5) 0.0094(5) 0.0029(5)
C32A 0.0276(7) 0.0234(6) 0.0248(6) 0.0008(5) 0.0102(6) -0.0018(5)
C33A 0.0261(7) 0.0292(7) 0.0339(7) 0.0059(6) 0.0132(6) 0.0008(6)
C34A 0.0329(8) 0.0281(7) 0.0338(7) 0.0033(6) 0.0197(7) 0.0071(6)
C35A 0.0341(8) 0.0215(6) 0.0278(7) 0.0000(5) 0.0136(6) 0.0045(5)
C36A 0.0250(7) 0.0178(6) 0.0220(6) 0.0035(5) 0.0078(5) 0.0035(5)
C41A 0.0266(7) 0.0172(6) 0.0342(7) -0.0008(5) 0.0126(6) -0.0004(5)
C42A 0.0428(10) 0.0270(7) 0.0744(12) -0.0151(7) 0.0388(9) -0.0069(7)
C43A 0.0438(11) 0.0311(8) 0.1061(17) -0.0215(9) 0.0472(11) -0.0138(7)
C44A 0.0344(9) 0.0230(7) 0.0736(12) -0.0138(7) 0.0206(9) -0.0068(6)
C45A 0.0308(8) 0.0188(6) 0.0416(8) -0.0045(5) 0.0112(7) 0.0018(6)
C46A 0.0234(7) 0.0175(6) 0.0273(6) 0.0022(5) 0.0077(6) 0.0033(5)
C1 0.0227(7) 0.0150(5) 0.0186(6) -0.0006(4) 0.0081(5) -0.0018(5)
C2 0.0266(7) 0.0150(5) 0.0187(6) -0.0009(4) 0.0085(5) -0.0021(5)
C3 0.0229(7) 0.0166(5) 0.0187(6) -0.0011(4) 0.0090(5) -0.0015(5)
C4 0.0265(7) 0.0160(5) 0.0227(6) -0.0018(4) 0.0098(5) 0.0003(5)
C5 0.0249(7) 0.0145(5) 0.0243(6) 0.0014(5) 0.0094(5) 0.0003(5)
C6 0.0232(7) 0.0179(6) 0.0189(6) 0.0008(4) 0.0075(5) 0.0004(5)
C11 0.0235(7) 0.0154(5) 0.0165(5) 0.0012(4) 0.0066(5) -0.0005(5)
C12 0.0258(7) 0.0195(6) 0.0244(6) -0.0017(5) 0.0107(6) -0.0013(5)
C13 0.0245(7) 0.0221(6) 0.0264(6) -0.0006(5) 0.0066(6) -0.0051(5)
C14 0.0299(8) 0.0169(6) 0.0234(6) -0.0030(5) 0.0039(6) -0.0028(5)
C15 0.0291(7) 0.0157(6) 0.0236(6) 0.0002(5) 0.0071(6) 0.0039(5)
C16 0.0228(7) 0.0161(5) 0.0188(6) 0.0026(4) 0.0053(5) 0.0023(5)
C21 0.0202(7) 0.0189(6) 0.0171(5) 0.0009(4) 0.0055(5) 0.0014(5)
C22 0.0246(7) 0.0206(6) 0.0196(6) -0.0010(5) 0.0066(5) -0.0010(5)
C23 0.0199(7) 0.0285(7) 0.0253(6) 0.0003(5) 0.0053(5) -0.0023(5)
C24 0.0196(7) 0.0322(7) 0.0371(7) -0.0032(6) 0.0093(6) 0.0039(6)
C25 0.0260(7) 0.0223(6) 0.0333(7) -0.0029(5) 0.0093(6) 0.0049(5)
C26 0.0218(7) 0.0176(6) 0.0203(6) 0.0019(4) 0.0046(5) 0.0028(5)
C31 0.0236(7) 0.0134(5) 0.0206(6) -0.0008(4) 0.0097(5) 0.0003(5)
C32 0.0228(7) 0.0186(6) 0.0204(6) -0.0016(4) 0.0064(5) -0.0016(5)
C33 0.0233(7) 0.0176(6) 0.0263(6) -0.0001(5) 0.0114(6) -0.0003(5)
C34 0.0284(7) 0.0188(6) 0.0214(6) 0.0016(4) 0.0123(5) 0.0021(5)
C35 0.0247(7) 0.0184(6) 0.0204(6) -0.0002(4) 0.0068(5) 0.0023(5)
C36 0.0233(7) 0.0127(5) 0.0218(6) -0.0010(4) 0.0085(5) 0.0024(5)
C41 0.0231(7) 0.0148(5) 0.0226(6) -0.0034(4) 0.0082(5) -0.0014(5)
C42 0.0289(8) 0.0256(6) 0.0239(6) -0.0036(5) 0.0113(6) -0.0054(5)
C43 0.0257(7) 0.0274(7) 0.0326(7) -0.0036(5) 0.0135(6) -0.0050(6)
C44 0.0218(7) 0.0263(6) 0.0313(7) -0.0032(5) 0.0049(6) -0.0029(5)
C45 0.0266(7) 0.0220(6) 0.0242(6) -0.0006(5) 0.0064(6) 0.0008(5)
C46 0.0241(7) 0.0141(5) 0.0231(6) -0.0017(4) 0.0093(5) 0.0013(5)

loop_
_atom_type_symbol
_atom_type_description
_atom_type_scat_dispersion_real
_atom_type_scat_dispersion_imag
_atom_type_scat_source
C C 0.0181 0.0091 'International Tables Vol C Tables 4.2.6.8 and 6.1.1.4'
H H 0.0000 0.0000 'International Tables Vol C Tables 4.2.6.8 and 6.1.1.4'

loop_
_geom_angle_atom_site_label_1
_geom_angle_atom_site_label_2
_geom_angle_atom_site_label_3
_geom_angle
C6A C1A C2A 112.12(10)
C11A C1A C2A 106.53(11)
C11A C1A C6A 110.17(10)
C11A C1A C21A 100.47(10)
C21A C1A C2A 115.61(10)
C21A C1A C6A 111.13(10)
C1A C2A H2AA 109.5(10)
C1A C2A H2AB 105.4(11)
H2AA C2A H2AB 106.1(15)
C3A C2A C1A 121.75(11)
C3A C2A H2AA 107.5(10)
C3A C2A H2AB 105.6(11)
C4A C3A C2A 112.70(10)
C31A C3A C2A 109.80(11)
C31A C3A C4A 107.31(10)
C31A C3A C41A 100.47(10)
C41A C3A C2A 114.44(11)
C41A C3A C4A 111.20(11)
C3A C4A H4AA 108.8
C3A C4A H4AB 108.8
H4AA C4A H4AB 107.7
C5A C4A C3A 113.70(10)
C5A C4A H4AA 108.8
C5A C4A H4AB 108.8
C4A C5A H5AA 109.9
C4A C5A H5AB 109.9
H5AA C5A H5AB 108.3
C6A C5A C4A 109.14(11)
C6A C5A H5AA 109.9
C6A C5A H5AB 109.9
C1A C6A H6AA 108.8
C1A C6A H6AB 108.8
C5A C6A C1A 113.69(10)
C5A C6A H6AA 108.8
C5A C6A H6AB 108.8
H6AA C6A H6AB 107.7
C12A C11A C1A 128.52(11)
C12A C11A C16A 119.78(12)
C16A C11A C1A 111.67(11)
C11A C12A H12A 120.3
C11A C12A C13A 119.39(12)
C13A C12A H12A 120.3
C12A C13A H13A 119.7
C12A C13A C14A 120.69(13)
C14A C13A H13A 119.7
C13A C14A H14A 119.9
C15A C14A C13A 120.25(13)
C15A C14A H14A 119.9
C14A C15A H15A 120.5
C14A C15A C16A 118.93(12)
C16A C15A H15A 120.5
C11A C16A C26A 108.25(11)
C15A C16A C11A 120.95(12)
C15A C16A C26A 130.79(11)
C22A C21A C1A 130.74(12)
C22A C21A C26A 118.47(12)
C26A C21A C1A 110.59(11)
C21A C22A H22A 120.0
C21A C22A C23A 119.97(13)
C23A C22A H22A 120.0
C22A C23A H23A 119.6
C24A C23A C22A 120.73(13)
C24A C23A H23A 119.6
C23A C24A H24A 119.8
C25A C24A C23A 120.30(12)
C25A C24A H24A 119.8
C24A C25A H25A 120.7
C24A C25A C26A 118.67(12)
C26A C25A H25A 120.7
C21A C26A C16A 108.89(11)
C25A C26A C16A 129.33(12)
C25A C26A C21A 121.73(12)
C32A C31A C3A 128.72(11)
C32A C31A C36A 119.80(12)
C36A C31A C3A 111.46(11)
C31A C32A H32A 120.5
C31A C32A C33A 119.10(12)
C33A C32A H32A 120.5
C32A C33A H33A 119.6
C32A C33A C34A 120.78(13)
C34A C33A H33A 119.6
C33A C34A H34A 119.8
C35A C34A C33A 120.49(12)
C35A C34A H34A 119.8
C34A C35A H35A 120.7
C34A C35A C36A 118.69(13)
C36A C35A H35A 120.7
C31A C36A C46A 108.20(11)
C35A C36A C31A 121.13(12)
C35A C36A C46A 130.65(12)
C42A C41A C3A 130.39(12)
C42A C41A C46A 118.88(13)
C46A C41A C3A 110.73(11)
C41A C42A H42A 120.2
C41A C42A C43A 119.70(14)
C43A C42A H42A 120.2
C42A C43A H43A 119.5
C44A C43A C42A 120.98(15)
C44A C43A H43A 119.5
C43A C44A H44A 119.9
C45A C44A C43A 120.15(14)
C45A C44A H44A 119.9
C44A C45A H45A 120.6
C44A C45A C46A 118.78(13)
C46A C45A H45A 120.6
C41A C46A C36A 108.80(11)
C45A C46A C36A 129.66(12)
C45A C46A C41A 121.47(13)
C6 C1 C2 110.97(10)
C11 C1 C2 105.24(9)
C11 C1 C6 111.32(10)
C11 C1 C21 100.50(9)
C21 C1 C2 114.51(11)
C21 C1 C6 113.49(10)
C1 C2 H2A 105.5(8)
C1 C2 H2B 110.0(9)
H2A C2 H2B 104.6(12)
C3 C2 C1 121.00(10)
C3 C2 H2A 105.0(8)
C3 C2 H2B 109.3(9)
C4 C3 C2 110.93(10)
C31 C3 C2 107.70(9)
C31 C3 C4 108.37(10)
C31 C3 C41 100.50(10)
C41 C3 C2 115.95(10)
C41 C3 C4 112.53(10)
C3 C4 H4A 108.6
C3 C4 H4B 108.6
H4A C4 H4B 107.6
C5 C4 C3 114.50(10)
C5 C4 H4A 108.6
C5 C4 H4B 108.6
C4 C5 H5A 109.6
C4 C5 H5B 109.6
C4 C5 C6 110.20(10)
H5A C5 H5B 108.1
C6 C5 H5A 109.6
C6 C5 H5B 109.6
C1 C6 H6A 108.9
C1 C6 H6B 108.9
C5 C6 C1 113.28(10)
C5 C6 H6A 108.9
C5 C6 H6B 108.9
H6A C6 H6B 107.7
C12 C11 C1 128.58(11)
C12 C11 C16 120.06(11)
C16 C11 C1 111.37(11)
C11 C12 H12 120.5
C11 C12 C13 119.09(12)
C13 C12 H12 120.5
C12 C13 H13 119.7
C14 C13 C12 120.66(13)
C14 C13 H13 119.7
C13 C14 H14 119.7
C15 C14 C13 120.51(12)
C15 C14 H14 119.7
C14 C15 H15 120.7
C14 C15 C16 118.59(12)
C16 C15 H15 120.7
C11 C16 C26 108.45(11)
C15 C16 C11 121.09(12)
C15 C16 C26 130.26(12)
C22 C21 C1 131.20(11)
C22 C21 C26 118.37(11)
C26 C21 C1 110.22(10)
C21 C22 H22 120.1
C21 C22 C23 119.82(12)
C23 C22 H22 120.1
C22 C23 H23 119.6
C24 C23 C22 120.83(13)
C24 C23 H23 119.6
C23 C24 H24 119.9
C25 C24 C23 120.16(13)
C25 C24 H24 119.9
C24 C25 H25 120.6
C26 C25 C24 118.71(12)
C26 C25 H25 120.6
C21 C26 C16 108.59(11)
C25 C26 C16 129.33(12)
C25 C26 C21 121.77(12)
C32 C31 C3 127.92(11)
C32 C31 C36 120.22(11)
C36 C31 C3 111.81(11)
C31 C32 H32 120.5
C31 C32 C33 119.06(12)
C33 C32 H32 120.5
C32 C33 H33 119.7
C34 C33 C32 120.59(12)
C34 C33 H33 119.7
C33 C34 H34 119.6
C33 C34 C35 120.72(11)
C35 C34 H34 119.6
C34 C35 H35 120.8
C34 C35 C36 118.40(12)
C36 C35 H35 120.8
C31 C36 C35 121.01(12)
C31 C36 C46 108.27(10)
C35 C36 C46 130.69(12)
C42 C41 C3 130.70(11)
C42 C41 C46 118.71(12)
C46 C41 C3 110.56(11)
C41 C42 H42 120.1
C41 C42 C43 119.89(12)
C43 C42 H42 120.1
C42 C43 H43 119.5
C44 C43 C42 120.93(13)
C44 C43 H43 119.5
C43 C44 H44 119.9
C43 C44 C45 120.21(13)
C45 C44 H44 119.9
C44 C45 H45 120.7
C46 C45 C44 118.63(12)
C46 C45 H45 120.7
C41 C46 C36 108.85(11)
C45 C46 C36 129.52(11)
C45 C46 C41 121.63(12)

loop_
_geom_bond_atom_site_label_1
_geom_bond_atom_site_label_2
_geom_bond_distance
C1A C2A 1.5802(17)
C1A C6A 1.5525(17)
C1A C11A 1.5281(19)
C1A C21A 1.5381(17)
C2A H2AA 0.988(18)
C2A H2AB 1.04(2)
C2A C3A 1.5612(18)
C3A C4A 1.5552(17)
C3A C31A 1.5293(17)
C3A C41A 1.5314(18)
C4A H4AA 0.9900
C4A H4AB 0.9900
C4A C5A 1.5221(17)
C5A H5AA 0.9900
C5A H5AB 0.9900
C5A C6A 1.5222(18)
C6A H6AA 0.9900
C6A H6AB 0.9900
C11A C12A 1.3870(19)
C11A C16A 1.3983(17)
C12A H12A 0.9500
C12A C13A 1.388(2)
C13A H13A 0.9500
C13A C14A 1.394(2)
C14A H14A 0.9500
C14A C15A 1.389(2)
C15A H15A 0.9500
C15A C16A 1.3891(19)
C16A C26A 1.4635(18)
C21A C22A 1.3872(19)
C21A C26A 1.4068(18)
C22A H22A 0.9500
C22A C23A 1.3963(19)
C23A H23A 0.9500
C23A C24A 1.388(2)
C24A H24A 0.9500
C24A C25A 1.388(2)
C25A H25A 0.9500
C25A C26A 1.3923(17)
C31A C32A 1.3888(19)
C31A C36A 1.3996(17)
C32A H32A 0.9500
C32A C33A 1.3914(19)
C33A H33A 0.9500
C33A C34A 1.393(2)
C34A H34A 0.9500
C34A C35A 1.386(2)
C35A H35A 0.9500
C35A C36A 1.3906(18)
C36A C46A 1.4625(18)
C41A C42A 1.379(2)
C41A C46A 1.4050(18)
C42A H42A 0.9500
C42A C43A 1.394(2)
C43A H43A 0.9500
C43A C44A 1.386(2)
C44A H44A 0.9500
C44A C45A 1.382(2)
C45A H45A 0.9500
C45A C46A 1.3915(19)
C1 C2 1.5709(16)
C1 C6 1.5409(17)
C1 C11 1.5302(16)
C1 C21 1.5384(17)
C2 H2A 1.018(16)
C2 H2B 1.001(16)
C2 C3 1.5668(16)
C3 C4 1.5531(17)
C3 C31 1.5304(16)
C3 C41 1.5369(18)
C4 H4A 0.9900
C4 H4B 0.9900
C4 C5 1.5198(16)
C5 H5A 0.9900
C5 H5B 0.9900
C5 C6 1.5266(16)
C6 H6A 0.9900
C6 H6B 0.9900
C11 C12 1.3842(18)
C11 C16 1.3974(17)
C12 H12 0.9500
C12 C13 1.3955(18)
C13 H13 0.9500
C13 C14 1.3916(19)
C14 H14 0.9500
C14 C15 1.3902(19)
C15 H15 0.9500
C15 C16 1.3913(17)
C16 C26 1.4661(18)
C21 C22 1.3883(18)
C21 C26 1.4119(16)
C22 H22 0.9500
C22 C23 1.3952(18)
C23 H23 0.9500
C23 C24 1.3911(19)
C24 H24 0.9500
C24 C25 1.390(2)
C25 H25 0.9500
C25 C26 1.3868(18)
C31 C32 1.3863(18)
C31 C36 1.3937(18)
C32 H32 0.9500
C32 C33 1.3959(17)
C33 H33 0.9500
C33 C34 1.3876(19)
C34 H34 0.9500
C34 C35 1.3936(19)
C35 H35 0.9500
C35 C36 1.3945(17)
C36 C46 1.4663(18)
C41 C42 1.3853(18)
C41 C46 1.4087(17)
C42 H42 0.9500
C42 C43 1.393(2)
C43 H43 0.9500
C43 C44 1.388(2)
C44 H44 0.9500
C44 C45 1.3915(19)
C45 H45 0.9500
C45 C46 1.3912(19)

loop_
_geom_torsion_atom_site_label_1
_geom_torsion_atom_site_label_2
_geom_torsion_atom_site_label_3
_geom_torsion_atom_site_label_4
_geom_torsion
C1A C2A C3A C4A 21.56(17)
C1A C2A C3A C31A 141.12(12)
C1A C2A C3A C41A -106.80(14)
C1A C11A C12A C13A -179.08(12)
C1A C11A C16A C15A 178.25(11)
C1A C11A C16A C26A -2.65(14)
C1A C21A C22A C23A -177.08(12)
C1A C21A C26A C16A 1.82(13)
C1A C21A C26A C25A 179.57(11)
C2A C1A C6A C5A 41.98(15)
C2A C1A C11A C12A 60.71(16)
C2A C1A C11A C16A -117.40(11)
C2A C1A C21A C22A -74.32(17)
C2A C1A C21A C26A 111.03(12)
C2A C3A C4A C5A -41.20(15)
C2A C3A C31A C32A -55.78(17)
C2A C3A C31A C36A 125.90(11)
C2A C3A C41A C42A 55.8(2)
C2A C3A C41A C46A -123.34(12)
C3A C4A C5A C6A 62.50(14)
C3A C31A C32A C33A -179.11(12)
C3A C31A C36A C35A 178.73(12)
C3A C31A C36A C46A -2.56(14)
C3A C41A C42A C43A 179.49(17)
C3A C41A C46A C36A 4.72(15)
C3A C41A C46A C45A -178.13(12)
C4A C3A C31A C32A 67.02(17)
C4A C3A C31A C36A -111.29(12)
C4A C3A C41A C42A -73.3(2)
C4A C3A C41A C46A 107.54(12)
C4A C5A C6A C1A -63.10(13)
C6A C1A C2A C3A -21.94(18)
C6A C1A C11A C12A -61.12(16)
C6A C1A C11A C16A 120.77(11)
C6A C1A C21A C22A 54.95(17)
C6A C1A C21A C26A -119.71(11)
C11A C1A C2A C3A -142.52(12)
C11A C1A C6A C5A 160.44(10)
C11A C1A C21A C22A 171.51(13)
C11A C1A C21A C26A -3.14(12)
C11A C12A C13A C14A 1.5(2)
C11A C16A C26A C21A 0.49(13)
C11A C16A C26A C25A -177.03(12)
C12A C11A C16A C15A -0.05(18)
C12A C11A C16A C26A 179.06(11)
C12A C13A C14A C15A -0.7(2)
C13A C14A C15A C16A -0.47(19)
C14A C15A C16A C11A 0.83(18)
C14A C15A C16A C26A -178.05(12)
C15A C16A C26A C21A 179.48(12)
C15A C16A C26A C25A 2.0(2)
C16A C11A C12A C13A -1.10(19)
C21A C1A C2A C3A 106.84(14)
C21A C1A C6A C5A -89.11(13)
C21A C1A C11A C12A -178.40(12)
C21A C1A C11A C16A 3.49(13)
C21A C22A C23A C24A -0.2(2)
C22A C21A C26A C16A -173.57(11)
C22A C21A C26A C25A 4.17(18)
C22A C23A C24A C25A 1.9(2)
C23A C24A C25A C26A -0.52(19)
C24A C25A C26A C16A 174.71(12)
C24A C25A C26A C21A -2.52(18)
C26A C21A C22A C23A -2.77(19)
C31A C3A C4A C5A -162.19(11)
C31A C3A C41A C42A 173.34(16)
C31A C3A C41A C46A -5.80(14)
C31A C32A C33A C34A 0.8(2)
C31A C36A C46A C41A -1.35(15)
C31A C36A C46A C45A -178.20(14)
C32A C31A C36A C35A 0.25(19)
C32A C31A C36A C46A 178.95(11)
C32A C33A C34A C35A 0.0(2)
C33A C34A C35A C36A -0.7(2)
C34A C35A C36A C31A 0.6(2)
C34A C35A C36A C46A -177.83(13)
C35A C36A C46A C41A 177.19(14)
C35A C36A C46A C45A 0.3(2)
C36A C31A C32A C33A -0.91(19)
C41A C3A C4A C5A 88.84(13)
C41A C3A C31A C32A -176.69(13)
C41A C3A C31A C36A 4.99(13)
C41A C42A C43A C44A -0.7(3)
C42A C41A C46A C36A -174.54(14)
C42A C41A C46A C45A 2.6(2)
C42A C43A C44A C45A 1.7(3)
C43A C44A C45A C46A -0.5(3)
C44A C45A C46A C36A 174.86(15)
C44A C45A C46A C41A -1.6(2)
C46A C41A C42A C43A -1.4(3)
C1 C2 C3 C4 -31.77(16)
C1 C2 C3 C31 -150.21(11)
C1 C2 C3 C41 98.19(14)
C1 C11 C12 C13 -179.41(12)
C1 C11 C16 C15 179.19(11)
C1 C11 C16 C26 3.89(14)
C1 C21 C22 C23 179.50(12)
C1 C21 C26 C16 -7.73(14)
C1 C21 C26 C25 178.13(12)
C2 C1 C6 C5 -47.26(14)
C2 C1 C11 C12 -68.77(16)
C2 C1 C11 C16 111.27(11)
C2 C1 C21 C22 82.61(16)
C2 C1 C21 C26 -102.88(12)
C2 C3 C4 C5 43.71(14)
C2 C3 C31 C32 60.35(16)
C2 C3 C31 C36 -122.18(11)
C2 C3 C41 C42 -65.51(17)
C2 C3 C41 C46 116.35(11)
C3 C4 C5 C6 -59.67(14)
C3 C31 C32 C33 177.88(11)
C3 C31 C36 C35 -178.29(10)
C3 C31 C36 C46 0.08(13)
C3 C41 C42 C43 -178.75(12)
C3 C41 C46 C36 -0.62(13)
C3 C41 C46 C45 178.72(11)
C4 C3 C31 C32 -59.72(15)
C4 C3 C31 C36 117.76(11)
C4 C3 C41 C42 63.68(17)
C4 C3 C41 C46 -114.46(11)
C4 C5 C6 C1 61.43(14)
C6 C1 C2 C3 33.83(16)
C6 C1 C11 C12 51.53(16)
C6 C1 C11 C16 -128.42(11)
C6 C1 C21 C22 -46.23(18)
C6 C1 C21 C26 128.28(11)
C11 C1 C2 C3 154.36(11)
C11 C1 C6 C5 -164.12(10)
C11 C1 C21 C22 -165.16(13)
C11 C1 C21 C26 9.35(12)
C11 C12 C13 C14 -0.49(19)
C11 C16 C26 C21 2.43(14)
C11 C16 C26 C25 175.99(13)
C12 C11 C16 C15 -0.77(18)
C12 C11 C16 C26 -176.07(11)
C12 C13 C14 C15 0.7(2)
C13 C14 C15 C16 -0.85(19)
C14 C15 C16 C11 0.91(18)
C14 C15 C16 C26 175.07(12)
C15 C16 C26 C21 -172.30(12)
C15 C16 C26 C25 1.3(2)
C16 C11 C12 C13 0.55(18)
C21 C1 C2 C3 -96.26(13)
C21 C1 C6 C5 83.37(13)
C21 C1 C11 C12 172.03(12)
C21 C1 C11 C16 -7.92(12)
C21 C22 C23 C24 -0.6(2)
C22 C21 C26 C16 167.58(11)
C22 C21 C26 C25 -6.56(19)
C22 C23 C24 C25 -3.2(2)
C23 C24 C25 C26 2.1(2)
C24 C25 C26 C16 -169.99(13)
C24 C25 C26 C21 2.8(2)
C26 C21 C22 C23 5.36(18)
C31 C3 C4 C5 161.75(11)
C31 C3 C41 C42 178.76(13)
C31 C3 C41 C46 0.62(12)
C31 C32 C33 C34 -0.22(18)
C31 C36 C46 C41 0.34(13)
C31 C36 C46 C45 -178.93(12)
C32 C31 C36 C35 -0.60(18)
C32 C31 C36 C46 177.77(10)
C32 C33 C34 C35 -0.18(18)
C33 C34 C35 C36 0.18(18)
C34 C35 C36 C31 0.21(17)
C34 C35 C36 C46 -177.75(11)
C35 C36 C46 C41 178.50(12)
C35 C36 C46 C45 -0.8(2)
C36 C31 C32 C33 0.60(18)
C41 C3 C4 C5 -88.03(13)
C41 C3 C31 C32 -177.89(12)
C41 C3 C31 C36 -0.42(12)
C41 C42 C43 C44 0.7(2)
C42 C41 C46 C36 -179.01(11)
C42 C41 C46 C45 0.33(18)
C42 C43 C44 C45 -0.3(2)
C43 C44 C45 C46 -0.12(19)
C44 C45 C46 C36 179.30(12)
C44 C45 C46 C41 0.11(19)
C46 C41 C42 C43 -0.74(19)
